data_4120927
loop_
_publ_author_name
'Chandrakanta Dash'
'Muhammed Yousufuddin'
'Thomas R. Cundari'
'H. V. Rasika Dias'

_publ_contact_author_address
;
Department of Chemistry and Biochemistry
The University of Texas at Arlington
700 Planetarium Place, Room 130 CPB
Arlington, Texas 76019-0065, USA
;
_publ_contact_author_email dias@uta.edu
_publ_contact_author_fax 817-272-3808
_publ_contact_author_name 'Rasika Dias'
_publ_contact_author_phone 817-272-3813
_publ_section_title
;
 Gold-Mediated Expulsion of Dinitrogen from Organic Azides
;
_journal_name_full 'Journal of the American Chemical Society'
_journal_page_first 15479
_journal_page_last 15488
_journal_paper_doi 10.1021/ja406027x
_journal_volume 135
_journal_year 2013
_chemical_formula_moiety 'C37 H53 Au N5, F6 Sb, 1.5(C H2 Cl2)'
_chemical_formula_sum 'C38.5 H56 Au Cl3 F6 N5 Sb'
_chemical_formula_weight 1127.95
_chemical_name_systematic
;
 ?
;
_space_group_crystal_system monoclinic
_space_group_IT_number 14
_space_group_name_Hall '-P 2ybc'
_space_group_name_H-M_alt 'P 1 21/c 1'
_symmetry_space_group_name_Hall '-P 2ybc'
_symmetry_space_group_name_H-M 'P 1 21/c 1'
_atom_sites_solution_hydrogens geom
_atom_sites_solution_primary direct
_audit_creation_date 2013-05-17
_audit_creation_method
;
  Olex2 1.2
  (compiled Apr 23 2013 17:59:47, GUI svn.r4466)
;
_cell_angle_alpha 90
_cell_angle_beta 117.213(2)
_cell_angle_gamma 90
_cell_formula_units_Z 8
_cell_length_a 24.697(4)
_cell_length_b 15.318(2)
_cell_length_c 26.215(4)
_cell_measurement_reflns_used 9966
_cell_measurement_temperature 100(2)
_cell_measurement_theta_max 26.30
_cell_measurement_theta_min 2.20
_cell_volume 8820(2)
_computing_cell_refinement 'SAINT v7.68A (Bruker, 2009)'
_computing_data_reduction 'SAINT v7.68A (Bruker, 2009)'
_computing_molecular_graphics
;
O. V. Dolomanov, L. J. Bourhis, R. J. Gildea, J. A. K. Howard and H. Puschmann,
OLEX2: a complete structure solution, refinement and analysis program.
J. Appl. Cryst. (2009). 42, 339-341.
;
_computing_publication_material
;
O. V. Dolomanov, L. J. Bourhis, R. J. Gildea, J. A. K. Howard and H. Puschmann,
OLEX2: a complete structure solution, refinement and analysis program.
J. Appl. Cryst. (2009). 42, 339-341.
;
_computing_structure_refinement
;
XL, G.M. Sheldrick, Acta Cryst.
(2008). A64, 112-122
;
_computing_structure_solution
;
XS, G.M. Sheldrick, Acta Cryst.
(2008). A64, 112-122
;
_diffrn_ambient_temperature 100.15
_diffrn_measured_fraction_theta_full 1.000
_diffrn_measured_fraction_theta_max 1.000
_diffrn_measurement_device_type 'Bruker APEX-II CCD'
_diffrn_measurement_method '\f and \w scans'
_diffrn_radiation_monochromator graphite
_diffrn_radiation_type MoK\a
_diffrn_radiation_wavelength 0.71073
_diffrn_reflns_av_R_equivalents 0.0806
_diffrn_reflns_av_unetI/netI 0.0804
_diffrn_reflns_Laue_measured_fraction_full 1.000
_diffrn_reflns_Laue_measured_fraction_max 1.000
_diffrn_reflns_limit_h_max 30
_diffrn_reflns_limit_h_min -30
_diffrn_reflns_limit_k_max 18
_diffrn_reflns_limit_k_min -18
_diffrn_reflns_limit_l_max 32
_diffrn_reflns_limit_l_min -32
_diffrn_reflns_number 72154
_diffrn_reflns_point_group_measured_fraction_full 1.000
_diffrn_reflns_point_group_measured_fraction_max 1.000
_diffrn_reflns_theta_full 25.242
_diffrn_reflns_theta_max 26.000
_diffrn_reflns_theta_min 1.559
_diffrn_standards_number 0
_exptl_absorpt_coefficient_mu 4.176
_exptl_absorpt_correction_T_max 0.7454
_exptl_absorpt_correction_T_min 0.5585
_exptl_absorpt_correction_type multi-scan
_exptl_absorpt_process_details
;
SADABS-2012/1 (Bruker,2012) was used for absorption correction.
wR2(int) was 0.1018 before and 0.0752 after correction.
The Ratio of minimum to maximum transmission is 0.7493.
The \l/2 correction factor is 0.0015.
;
_exptl_crystal_colour colourless
_exptl_crystal_colour_primary colourless
_exptl_crystal_density_diffrn 1.699
_exptl_crystal_description plank
_exptl_crystal_F_000 4456
_exptl_crystal_size_max 0.2
_exptl_crystal_size_mid 0.15
_exptl_crystal_size_min 0.1
_refine_diff_density_max 2.930
_refine_diff_density_min -2.119
_refine_diff_density_rms 0.164
_refine_ls_extinction_method none
_refine_ls_goodness_of_fit_ref 1.036
_refine_ls_hydrogen_treatment constr
_refine_ls_matrix_type full
_refine_ls_number_parameters 1149
_refine_ls_number_reflns 17350
_refine_ls_number_restraints 1599
_refine_ls_restrained_S_all 1.014
_refine_ls_R_factor_all 0.0807
_refine_ls_R_factor_gt 0.0595
_refine_ls_shift/su_max 0.001
_refine_ls_shift/su_mean 0.000
_refine_ls_structure_factor_coef Fsqd
_refine_ls_weighting_details
;
 w=1/[\s^2^(Fo^2^)+(0.0579P)^2^+25.6540P]
 where P=(Fo^2^+2Fc^2^)/3
;
_refine_ls_weighting_scheme calc
_refine_ls_wR_factor_gt 0.1345
_refine_ls_wR_factor_ref 0.1436
_reflns_Friedel_coverage 0.000
_reflns_number_gt 13298
_reflns_number_total 17350
_reflns_threshold_expression 'I > 2\s(I)'
_cod_data_source_file ja406027x_si_002_1.cif
_cod_data_source_block dias875m_a
_cod_original_formula_sum 'C38.50 H56 Au Cl3 F6 N5 Sb'
_cod_database_code 4120927
_olex2_refinement_description
;
1. others
 Fixed Uiso: H2A(0.038) H2B(0.038) H3A(0.039) H3B(0.039) H6(0.048) H7(0.049)
 H8(0.048) H10(0.048) H11A(0.102) H11B(0.102) H11C(0.102) H12A(0.094)
 H12B(0.094) H12C(0.094) H13(0.052) H14A(0.085) H14B(0.085) H14C(0.085)
 H15A(0.092) H15B(0.092) H15C(0.092) H18(0.06) H19(0.057) H20(0.051) H22(0.065)
 H23A(0.091) H23B(0.091) H23C(0.091) H24A(0.134) H24B(0.134) H24C(0.134)
 H25(0.044) H26A(0.069) H26B(0.069) H26C(0.069) H27A(0.073) H27B(0.073)
 H27C(0.073) H29A(0.072) H29B(0.072) H30(0.08) H31A(0.095) H31B(0.095) H32(0.1)
 H33A(0.088) H33B(0.088) H34(0.102) H35A(0.082) H35B(0.082) H36A(0.123)
 H36B(0.123) H37A(0.082) H37B(0.082) H39A(0.036) H39B(0.036) H40A(0.035)
 H40B(0.035) H43(0.059) H44(0.069) H45(0.069) H47(0.076) H48A(0.15) H48B(0.15)
 H48C(0.15) H49A(0.111) H49B(0.111) H49C(0.111) H50(0.056) H51A(0.15)
 H51B(0.15) H51C(0.15) H52A(0.115) H52B(0.115) H52C(0.115) H55(0.063)
 H56(0.075) H57(0.069) H59(0.059) H60A(0.095) H60B(0.095) H60C(0.095)
 H61A(0.097) H61B(0.097) H61C(0.097) H62(0.049) H63A(0.071) H63B(0.071)
 H63C(0.071) H64A(0.079) H64B(0.079) H64C(0.079) H66A(0.06) H66B(0.06)
 H66C(0.068) H66D(0.068) H67(0.062) H67A(0.069) H68A(0.064) H68B(0.064)
 H68C(0.07) H68D(0.07) H69(0.054) H69A(0.064) H70A(0.064) H70B(0.064)
 H70C(0.062) H70D(0.062) H71(0.062) H71A(0.063) H72A(0.063) H72B(0.063)
 H72C(0.072) H72D(0.072) H73A(0.07) H73B(0.07) H73C(0.073) H73D(0.073)
 H74A(0.062) H74B(0.062) H74C(0.061) H74D(0.061) H75A(0.102) H75B(0.102)
 H76A(0.11) H76B(0.11) H76C(0.074) H76D(0.074) H77A(0.168) H77B(0.168)
 Fixed X: H2A(-0.0092) H2B(0.0508) H3A(0.0954) H3B(0.0327) H6(-0.0612)
 H7(0.0022) H8(0.0868) H10(-0.0367) H11A(-0.069) H11B(-0.0898) H11C(-0.019)
 H12A(-0.1133) H12B(-0.1403) H12C(-0.1392) H13(0.134) H14A(0.1897) H14B(0.2283)
 H14C(0.1934) H15A(0.1456) H15B(0.1732) H15C(0.1011) H18(0.1105) H19(0.214)
 H20(0.2625) H22(0.01) H23A(0.0064) H23B(-0.052) H23C(-0.0039) H24A(0.0404)
 H24B(-0.0259) H24C(0.0322) H25(0.1908) H26A(0.226) H26B(0.2724) H26C(0.2874)
 H27A(0.2948) H27B(0.2878) H27C(0.2426) H29A(0.2079) H29B(0.1519) H30(0.1777)
 H31A(0.1658) H31B(0.2149) H32(0.1469) H33A(0.1255) H33B(0.192) H34(0.0044)
 H35A(0.0455) H35B(0.0373) H36A(0.0591) H36B(0.0419) H37A(0.0773) H37B(0.0736)
 H39A(0.4301) H39B(0.495) H40A(0.5345) H40B(0.4741) H43(0.2743) H44(0.3295)
 H45(0.435) H47(0.338) H48A(0.2333) H48B(0.2523) H48C(0.2908) H49A(0.2971)
 H49B(0.25) H49C(0.2403) H50(0.5262) H51A(0.5097) H51B(0.5734) H51C(0.5149)
 H52A(0.5326) H52B(0.5891) H52C(0.5341) H55(0.4269) H56(0.5118) H57(0.5796)
 H59(0.3904) H60A(0.3686) H60B(0.3366) H60C(0.4085) H61A(0.3349) H61B(0.2925)
 H61C(0.3198) H62(0.5644) H63A(0.6351) H63B(0.6679) H63C(0.6604) H64A(0.6014)
 H64B(0.6169) H64C(0.5478) H66A(0.4098) H66B(0.3369) H66C(0.332) H66D(0.4037)
 H67(0.3745) H67A(0.3819) H68A(0.4728) H68B(0.4464) H68C(0.4459) H68D(0.475)
 H69(0.4898) H69A(0.4791) H70A(0.4718) H70B(0.4514) H70C(0.4724) H70D(0.4408)
 H71(0.3026) H71A(0.2921) H72A(0.288) H72B(0.3294) H72C(0.3246) H72D(0.29)
 H73A(0.4039) H73B(0.4028) H73C(0.3909) H73D(0.3871) H74A(0.3311) H74B(0.2912)
 H74C(0.3273) H74D(0.2872) H75A(0.3254) H75B(0.3017) H76A(0.2076) H76B(0.1603)
 H76C(0.216) H76D(0.1441) H77A(0.1887) H77B(0.1698)
 Fixed Y: H2A(0.4569) H2B(0.5177) H3A(0.4302) H3B(0.3756) H6(0.4209)
 H7(0.5166) H8(0.5749) H10(0.3377) H11A(0.2701) H11B(0.2254) H11C(0.2314)
 H12A(0.4466) H12B(0.3507) H12C(0.3918) H13(0.5243) H14A(0.4357) H14B(0.5223)
 H14C(0.5108) H15A(0.6611) H15B(0.6621) H15C(0.6666) H18(0.063) H19(0.0779)
 H20(0.2051) H22(0.2282) H23A(0.0828) H23B(0.135) H23C(0.1822) H24A(0.128)
 H24B(0.1037) H24C(0.0486) H25(0.394) H26A(0.403) H26B(0.4491) H26C(0.3543)
 H27A(0.2866) H27B(0.3849) H27C(0.3106) H29A(0.2656) H29B(0.3269) H30(0.3508)
 H31A(0.2326) H31B(0.2069) H32(0.0893) H33A(0.0655) H33B(0.1079) H34(0.2494)
 H35A(0.2593) H35B(0.1581) H36A(0.1733) H36B(0.1083) H37A(0.336) H37B(0.3675)
 H39A(0.5755) H39B(0.625) H40A(0.5353) H40B(0.4761) H43(0.8229) H44(0.9476)
 H45(0.9478) H47(0.6148) H48A(0.7113) H48B(0.6156) H48C(0.6987) H49A(0.6307)
 H49B(0.5822) H49C(0.683) H50(0.7608) H51A(0.8468) H51B(0.8734) H51C(0.9341)
 H52A(0.9172) H52B(0.8543) H52C(0.8205) H55(0.3904) H56(0.4366) H57(0.5353)
 H59(0.4554) H60A(0.3211) H60B(0.3265) H60C(0.3106) H61A(0.5508) H61B(0.4718)
 H61C(0.4723) H62(0.635) H63A(0.518) H63B(0.6112) H63C(0.559) H64A(0.683)
 H64B(0.7378) H64C(0.7285) H66A(0.5994) H66B(0.6033) H66C(0.639) H66D(0.6313)
 H67(0.519) H67A(0.5523) H68A(0.5849) H68B(0.5836) H68C(0.6223) H68D(0.6312)
 H69(0.7228) H69A(0.7653) H70A(0.7075) H70B(0.8021) H70C(0.7587) H70D(0.8462)
 H71(0.7471) H71A(0.7625) H72A(0.6091) H72B(0.5953) H72C(0.6242) H72D(0.6357)
 H73A(0.7231) H73B(0.8099) H73C(0.7606) H73D(0.8442) H74A(0.8171) H74B(0.7333)
 H74C(0.8496) H74D(0.7696) H75A(1.149) H75B(1.051) H76A(0.9034) H76B(0.8369)
 H76C(0.8192) H76D(0.8318) H77A(0.84) H77B(0.8266)
 Fixed Z: H2A(0.4201) H2B(0.4466) H3A(0.5233) H3B(0.5001) H6(0.2086) H7(0.194)
 H8(0.2707) H10(0.3462) H11A(0.2351) H11B(0.2785) H11C(0.2949) H12A(0.3022)
 H12B(0.2994) H12C(0.2438) H13(0.4199) H14A(0.3902) H14B(0.4177) H14C(0.3495)
 H15A(0.3511) H15B(0.4195) H15C(0.3801) H18(0.5474) H19(0.6047) H20(0.6024)
 H22(0.4526) H23A(0.5188) H23B(0.4736) H23C(0.531) H24A(0.4009) H24B(0.3936)
 H24C(0.4365) H25(0.5142) H26A(0.6148) H26B(0.5962) H26C(0.625) H27A(0.5381)
 H27B(0.5151) H27C(0.4754) H29A(0.2948) H29B(0.2866) H30(0.209) H31A(0.1461)
 H31B(0.2098) H32(0.166) H33A(0.2463) H33B(0.2692) H34(0.1464) H35A(0.2475)
 H35B(0.2297) H36A(0.1058) H36B(0.1442) H37A(0.1337) H37B(0.1903) H39A(0.9569)
 H39B(0.9871) H40A(0.9454) H40B(0.9252) H43(0.8794) H44(0.9165) H45(0.9548)
 H47(0.8697) H48A(0.7935) H48B(0.7831) H48C(0.7816) H49A(0.9349) H49B(0.8776)
 H49C(0.8873) H50(0.9574) H51A(0.8781) H51B(0.9308) H51C(0.9136) H52A(1.0193)
 H52B(1.032) H52C(1.0431) H55(0.7166) H56(0.7083) H57(0.7721) H59(0.8292)
 H60A(0.7469) H60B(0.7879) H60C(0.8148) H61A(0.7525) H61B(0.7526) H61C(0.7077)
 H62(0.8898) H63A(0.9142) H63B(0.9288) H63C(0.8731) H64A(0.8054) H64B(0.8624)
 H64C(0.814) H66A(0.6873) H66B(0.6521) H66C(0.6522) H66D(0.6939) H67(0.5989)
 H67A(0.6071) H68A(0.642) H68B(0.5737) H68C(0.5769) H68D(0.6452) H69(0.6098)
 H69A(0.6035) H70A(0.6929) H70B(0.6643) H70C(0.6918) H70D(0.6577) H71(0.5069)
 H71A(0.513) H72A(0.5427) H72B(0.5109) H72C(0.5197) H72D(0.5581) H73A(0.5173)
 H73B(0.5509) H73C(0.5161) H73D(0.5512) H74A(0.5963) H74B(0.5929) H74C(0.5988)
 H74D(0.6018) H75A(0.8256) H75B(0.8077) H76A(0.6597) H76B(0.6648) H76C(0.6967)
 H76D(0.67) H77A(0.441) H77B(0.4909)
;
_shelx_space_group_comment
;
The symmetry employed for this shelxl refinement is uniquely defined
by the following loop, which should always be used as a source of
symmetry information in preference to the above space-group names.
They are only intended as comments.
;
_shelxl_version_number 2013-2

loop_
_space_group_symop_operation_xyz
'x, y, z'
'-x, y+1/2, -z+1/2'
'-x, -y, -z'
'x, -y-1/2, z-1/2'

loop_
_atom_site_label
_atom_site_type_symbol
_atom_site_fract_x
_atom_site_fract_y
_atom_site_fract_z
_atom_site_U_iso_or_equiv
_atom_site_adp_type
_atom_site_occupancy
_atom_site_site_symmetry_order
_atom_site_calc_flag
_atom_site_refinement_flags_posn
_atom_site_refinement_flags_adp
_atom_site_refinement_flags_occupancy
_atom_site_disorder_assembly
_atom_site_disorder_group
Au1 Au 0.11501(2) 0.26316(2) 0.37695(2) 0.03473(10) Uani 1 1 d . . . . .
N1 N 0.0568(2) 0.4157(4) 0.3985(2) 0.0244(12) Uani 1 1 d . U . . .
N2 N 0.0912(3) 0.3282(4) 0.4710(2) 0.0293(13) Uani 1 1 d . U . . .
N3 N 0.1388(4) 0.1790(5) 0.3284(3) 0.0504(18) Uani 1 1 d D U . . .
N4 N 0.1492(3) 0.1006(5) 0.3435(3) 0.0483(17) Uani 1 1 d . U . . .
N5 N 0.1580(4) 0.0297(5) 0.3595(4) 0.075(3) Uani 1 1 d . U . . .
C1 C 0.0866(3) 0.3423(4) 0.4195(3) 0.0255(14) Uani 1 1 d . U . . .
C2 C 0.0358(3) 0.4570(5) 0.4372(3) 0.0316(16) Uani 1 1 d . U . . .
H2A H -0.0092 0.4569 0.4201 0.038 Uiso 1 1 calc R U . . .
H2B H 0.0508 0.5177 0.4466 0.038 Uiso 1 1 calc R U . . .
C3 C 0.0640(3) 0.3986(5) 0.4899(3) 0.0327(16) Uani 1 1 d . U . . .
H3A H 0.0954 0.4302 0.5233 0.039 Uiso 1 1 calc R U . . .
H3B H 0.0327 0.3756 0.5001 0.039 Uiso 1 1 calc R U . . .
C4 C 0.0402(3) 0.4467(5) 0.3408(3) 0.0276(15) Uani 1 1 d . U . . .
C5 C -0.0125(3) 0.4125(5) 0.2961(3) 0.0319(15) Uani 1 1 d . U . . .
C6 C -0.0257(4) 0.4418(6) 0.2406(3) 0.0398(18) Uani 1 1 d . U . . .
H6 H -0.0612 0.4209 0.2086 0.048 Uiso 1 1 calc R U . . .
C7 C 0.0115(4) 0.4996(6) 0.2319(3) 0.0412(19) Uani 1 1 d . U . . .
H7 H 0.0022 0.5166 0.1940 0.049 Uiso 1 1 calc R U . . .
C8 C 0.0623(4) 0.5335(5) 0.2777(3) 0.0402(18) Uani 1 1 d . U . . .
H8 H 0.0868 0.5749 0.2707 0.048 Uiso 1 1 calc R U . . .
C9 C 0.0784(3) 0.5080(5) 0.3338(3) 0.0336(16) Uani 1 1 d . U . . .
C10 C -0.0544(3) 0.3491(5) 0.3041(3) 0.0398(18) Uani 1 1 d . U . . .
H10 H -0.0367 0.3377 0.3462 0.048 Uiso 1 1 calc R U . . .
C11 C -0.0584(5) 0.2612(7) 0.2756(5) 0.068(3) Uani 1 1 d . U . . .
H11A H -0.0690 0.2701 0.2351 0.102 Uiso 1 1 calc R U . . .
H11B H -0.0898 0.2254 0.2785 0.102 Uiso 1 1 calc R U . . .
H11C H -0.0190 0.2314 0.2949 0.102 Uiso 1 1 calc R U . . .
C12 C -0.1174(4) 0.3880(8) 0.2857(4) 0.063(3) Uani 1 1 d . U . . .
H12A H -0.1133 0.4466 0.3022 0.094 Uiso 1 1 calc R U . . .
H12B H -0.1403 0.3507 0.2994 0.094 Uiso 1 1 calc R U . . .
H12C H -0.1392 0.3918 0.2438 0.094 Uiso 1 1 calc R U . . .
C13 C 0.1359(4) 0.5417(6) 0.3840(4) 0.0433(19) Uani 1 1 d . U . . .
H13 H 0.1340 0.5243 0.4199 0.052 Uiso 1 1 calc R U . . .
C14 C 0.1917(4) 0.4989(6) 0.3855(4) 0.057(2) Uani 1 1 d . U . . .
H14A H 0.1897 0.4357 0.3902 0.085 Uiso 1 1 calc R U . . .
H14B H 0.2283 0.5223 0.4177 0.085 Uiso 1 1 calc R U . . .
H14C H 0.1934 0.5108 0.3495 0.085 Uiso 1 1 calc R U . . .
C15 C 0.1392(5) 0.6420(6) 0.3837(4) 0.061(3) Uani 1 1 d . U . . .
H15A H 0.1456 0.6611 0.3511 0.092 Uiso 1 1 calc R U . . .
H15B H 0.1732 0.6621 0.4195 0.092 Uiso 1 1 calc R U . . .
H15C H 0.1011 0.6666 0.3801 0.092 Uiso 1 1 calc R U . . .
C16 C 0.1255(4) 0.2576(5) 0.5083(3) 0.0345(16) Uani 1 1 d . U . . .
C17 C 0.0943(4) 0.1828(5) 0.5098(3) 0.0384(17) Uani 1 1 d . U . . .
C18 C 0.1297(5) 0.1161(5) 0.5462(4) 0.050(2) Uani 1 1 d . U . . .
H18 H 0.1105 0.0630 0.5474 0.060 Uiso 1 1 calc R U . . .
C19 C 0.1914(4) 0.1244(6) 0.5802(4) 0.048(2) Uani 1 1 d . U . . .
H19 H 0.2140 0.0779 0.6047 0.057 Uiso 1 1 calc R U . . .
C20 C 0.2199(4) 0.1995(5) 0.5785(3) 0.0425(18) Uani 1 1 d . U . . .
H20 H 0.2625 0.2051 0.6024 0.051 Uiso 1 1 calc R U . . .
C21 C 0.1880(4) 0.2685(5) 0.5424(3) 0.0340(16) Uani 1 1 d . U . . .
C22 C 0.0269(4) 0.1702(6) 0.4702(4) 0.054(2) Uani 1 1 d . U . . .
H22 H 0.0100 0.2282 0.4526 0.065 Uiso 1 1 calc R U . . .
C23 C -0.0088(4) 0.1399(6) 0.5011(4) 0.061(2) Uani 1 1 d . U . . .
H23A H 0.0064 0.0828 0.5188 0.091 Uiso 1 1 calc R U . . .
H23B H -0.0520 0.1350 0.4736 0.091 Uiso 1 1 calc R U . . .
H23C H -0.0039 0.1822 0.5310 0.091 Uiso 1 1 calc R U . . .
C24 C 0.0176(6) 0.1068(8) 0.4208(4) 0.089(4) Uani 1 1 d . U . . .
H24A H 0.0404 0.1280 0.4009 0.134 Uiso 1 1 calc R U . . .
H24B H -0.0259 0.1037 0.3936 0.134 Uiso 1 1 calc R U . . .
H24C H 0.0322 0.0486 0.4365 0.134 Uiso 1 1 calc R U . . .
C25 C 0.2218(3) 0.3514(5) 0.5402(3) 0.0364(17) Uani 1 1 d . U . . .
H25 H 0.1908 0.3940 0.5142 0.044 Uiso 1 1 calc R U . . .
C26 C 0.2548(4) 0.3931(6) 0.5993(3) 0.046(2) Uani 1 1 d . U . . .
H26A H 0.2260 0.4030 0.6148 0.069 Uiso 1 1 calc R U . . .
H26B H 0.2724 0.4491 0.5962 0.069 Uiso 1 1 calc R U . . .
H26C H 0.2874 0.3543 0.6250 0.069 Uiso 1 1 calc R U . . .
C27 C 0.2657(4) 0.3316(7) 0.5149(4) 0.049(2) Uani 1 1 d . U . . .
H27A H 0.2948 0.2866 0.5381 0.073 Uiso 1 1 calc R U . . .
H27B H 0.2878 0.3849 0.5151 0.073 Uiso 1 1 calc R U . . .
H27C H 0.2426 0.3106 0.4754 0.073 Uiso 1 1 calc R U . . .
C28 C 0.1274(3) 0.1974(5) 0.2683(3) 0.0466(19) Uani 1 1 d D U . . .
C29 C 0.1641(4) 0.2770(6) 0.2702(4) 0.060(2) Uani 1 1 d D U . . .
H29A H 0.2079 0.2656 0.2948 0.072 Uiso 1 1 calc R U . . .
H29B H 0.1519 0.3269 0.2866 0.072 Uiso 1 1 calc R U . . .
C30 C 0.1528(4) 0.2991(7) 0.2086(4) 0.067(2) Uani 1 1 d D U . . .
H30 H 0.1777 0.3508 0.2090 0.080 Uiso 1 1 calc R U . . .
C31 C 0.1712(6) 0.2194(6) 0.1851(6) 0.079(3) Uani 1 1 d D U . . .
H31A H 0.1658 0.2326 0.1461 0.095 Uiso 1 1 calc R U . . .
H31B H 0.2149 0.2069 0.2098 0.095 Uiso 1 1 calc R U . . .
C32 C 0.1344(5) 0.1395(7) 0.1827(4) 0.084(3) Uani 1 1 d D U . . .
H32 H 0.1469 0.0893 0.1660 0.100 Uiso 1 1 calc R U . . .
C33 C 0.1480(6) 0.1184(7) 0.2453(4) 0.073(3) Uani 1 1 d D U . . .
H33A H 0.1255 0.0655 0.2463 0.088 Uiso 1 1 calc R U . . .
H33B H 0.1920 0.1079 0.2692 0.088 Uiso 1 1 calc R U . . .
C34 C 0.0487(5) 0.2370(8) 0.1705(4) 0.085(3) Uani 1 1 d D U . . .
H34 H 0.0044 0.2494 0.1464 0.102 Uiso 1 1 calc R U . . .
C35 C 0.0600(4) 0.2120(8) 0.2311(4) 0.068(3) Uani 1 1 d D U . . .
H35A H 0.0455 0.2593 0.2475 0.082 Uiso 1 1 calc R U . . .
H35B H 0.0373 0.1581 0.2297 0.082 Uiso 1 1 calc R U . . .
C36 C 0.0667(6) 0.1598(9) 0.1455(5) 0.102(4) Uani 1 1 d D U . . .
H36A H 0.0591 0.1733 0.1058 0.123 Uiso 1 1 calc R U . . .
H36B H 0.0419 0.1083 0.1442 0.123 Uiso 1 1 calc R U . . .
C37 C 0.0856(4) 0.3186(7) 0.1729(4) 0.068(3) Uani 1 1 d D U . . .
H37A H 0.0773 0.3360 0.1337 0.082 Uiso 1 1 calc R U . . .
H37B H 0.0736 0.3675 0.1903 0.082 Uiso 1 1 calc R U . . .
Au2 Au 0.41178(14) 0.6975(4) 0.78084(17) 0.0273(5) Uani 0.428(15) 1 d . U P A 1
Au2A Au 0.41103(9) 0.7222(4) 0.78882(13) 0.0271(5) Uani 0.572(15) 1 d . U P A 2
N6 N 0.4396(3) 0.6697(4) 0.9056(2) 0.0296(13) Uani 1 1 d . U . . .
N7 N 0.4674(3) 0.5674(4) 0.8653(2) 0.0300(13) Uani 1 1 d . U . . .
N8 N 0.3768(14) 0.7553(13) 0.7029(10) 0.037(4) Uani 0.428(15) 1 d D U P A 1
N8A N 0.3777(11) 0.7895(13) 0.7110(7) 0.039(4) Uani 0.572(15) 1 d D U P A 2
N9 N 0.3473(15) 0.8289(17) 0.6970(12) 0.035(5) Uani 0.428(15) 1 d . U P A 1
N9A N 0.3512(11) 0.8640(13) 0.7062(10) 0.042(4) Uani 0.572(15) 1 d . U P A 2
N10 N 0.3190(18) 0.8921(19) 0.6881(14) 0.059(8) Uani 0.428(15) 1 d . U P A 1
N10A N 0.3290(11) 0.9265(14) 0.7037(10) 0.058(5) Uani 0.572(15) 1 d . U P A 2
C38 C 0.4423(3) 0.6456(5) 0.8584(3) 0.0278(15) Uani 1 1 d . U . . .
C39 C 0.4632(3) 0.6015(5) 0.9504(3) 0.0300(15) Uani 1 1 d . U . . .
H39A H 0.4301 0.5755 0.9569 0.036 Uiso 1 1 calc R U . . .
H39B H 0.4950 0.6250 0.9871 0.036 Uiso 1 1 calc R U . . .
C40 C 0.4894(3) 0.5356(5) 0.9246(3) 0.0295(15) Uani 1 1 d . U . . .
H40A H 0.5345 0.5353 0.9454 0.035 Uiso 1 1 calc R U . . .
H40B H 0.4741 0.4761 0.9252 0.035 Uiso 1 1 calc R U . . .
C41 C 0.4089(3) 0.7464(5) 0.9102(3) 0.0323(15) Uani 1 1 d . U . . .
C42 C 0.3461(4) 0.7447(6) 0.8899(4) 0.0436(18) Uani 1 1 d . U . . .
C43 C 0.3172(4) 0.8222(7) 0.8932(4) 0.049(2) Uani 1 1 d . U . . .
H43 H 0.2743 0.8229 0.8794 0.059 Uiso 1 1 calc R U . . .
C44 C 0.3500(4) 0.8955(7) 0.9157(4) 0.057(2) Uani 1 1 d . U . . .
H44 H 0.3295 0.9476 0.9165 0.069 Uiso 1 1 calc R U . . .
C45 C 0.4127(4) 0.8962(6) 0.9377(5) 0.057(3) Uani 1 1 d . U . . .
H45 H 0.4350 0.9478 0.9548 0.069 Uiso 1 1 calc R U . . .
C46 C 0.4437(4) 0.8208(5) 0.9348(4) 0.0389(17) Uani 1 1 d . U . . .
C47 C 0.3090(4) 0.6636(8) 0.8642(4) 0.064(3) Uani 1 1 d . U . . .
H47 H 0.3380 0.6148 0.8697 0.076 Uiso 1 1 calc R U . . .
C48 C 0.2676(5) 0.6732(11) 0.7998(5) 0.100(4) Uani 1 1 d . U . . .
H48A H 0.2333 0.7113 0.7935 0.150 Uiso 1 1 calc R U . . .
H48B H 0.2523 0.6156 0.7831 0.150 Uiso 1 1 calc R U . . .
H48C H 0.2908 0.6987 0.7816 0.150 Uiso 1 1 calc R U . . .
C49 C 0.2707(5) 0.6376(7) 0.8936(5) 0.074(3) Uani 1 1 d . U . . .
H49A H 0.2971 0.6307 0.9349 0.111 Uiso 1 1 calc R U . . .
H49B H 0.2500 0.5822 0.8776 0.111 Uiso 1 1 calc R U . . .
H49C H 0.2403 0.6830 0.8873 0.111 Uiso 1 1 calc R U . . .
C50 C 0.5126(4) 0.8224(5) 0.9569(4) 0.047(2) Uani 1 1 d . U . . .
H50 H 0.5262 0.7608 0.9574 0.056 Uiso 1 1 calc R U . . .
C51 C 0.5291(5) 0.8737(9) 0.9162(6) 0.100(4) Uani 1 1 d . U . . .
H51A H 0.5097 0.8468 0.8781 0.150 Uiso 1 1 calc R U . . .
H51B H 0.5734 0.8734 0.9308 0.150 Uiso 1 1 calc R U . . .
H51C H 0.5149 0.9341 0.9136 0.150 Uiso 1 1 calc R U . . .
C52 C 0.5450(4) 0.8567(7) 1.0183(5) 0.077(3) Uani 1 1 d . U . . .
H52A H 0.5326 0.9172 1.0193 0.115 Uiso 1 1 calc R U . . .
H52B H 0.5891 0.8543 1.0320 0.115 Uiso 1 1 calc R U . . .
H52C H 0.5341 0.8205 1.0431 0.115 Uiso 1 1 calc R U . . .
C53 C 0.4819(4) 0.5267(5) 0.8231(3) 0.0360(17) Uani 1 1 d . U . . .
C54 C 0.4412(4) 0.4650(6) 0.7859(3) 0.046(2) Uani 1 1 d . U . . .
C55 C 0.4537(4) 0.4321(7) 0.7430(3) 0.053(2) Uani 1 1 d . U . . .
H55 H 0.4269 0.3904 0.7166 0.063 Uiso 1 1 calc R U . . .
C56 C 0.5045(5) 0.4593(7) 0.7383(4) 0.063(3) Uani 1 1 d . U . . .
H56 H 0.5118 0.4366 0.7083 0.075 Uiso 1 1 calc R U . . .
C57 C 0.5446(4) 0.5182(7) 0.7760(4) 0.057(3) Uani 1 1 d . U . . .
H57 H 0.5796 0.5353 0.7721 0.069 Uiso 1 1 calc R U . . .
C58 C 0.5344(4) 0.5537(6) 0.8203(3) 0.0419(19) Uani 1 1 d . U . . .
C59 C 0.3841(4) 0.4385(6) 0.7900(3) 0.049(2) Uani 1 1 d . U . . .
H59 H 0.3904 0.4554 0.8292 0.059 Uiso 1 1 calc R U . . .
C60 C 0.3735(5) 0.3405(7) 0.7844(4) 0.063(3) Uani 1 1 d . U . . .
H60A H 0.3686 0.3211 0.7469 0.095 Uiso 1 1 calc R U . . .
H60B H 0.3366 0.3265 0.7879 0.095 Uiso 1 1 calc R U . . .
H60C H 0.4085 0.3106 0.8148 0.095 Uiso 1 1 calc R U . . .
C61 C 0.3278(4) 0.4878(7) 0.7468(4) 0.064(3) Uani 1 1 d . U . . .
H61A H 0.3349 0.5508 0.7525 0.097 Uiso 1 1 calc R U . . .
H61B H 0.2925 0.4718 0.7526 0.097 Uiso 1 1 calc R U . . .
H61C H 0.3198 0.4723 0.7077 0.097 Uiso 1 1 calc R U . . .
C62 C 0.5803(4) 0.6166(6) 0.8626(3) 0.0412(18) Uani 1 1 d . U . . .
H62 H 0.5644 0.6350 0.8898 0.049 Uiso 1 1 calc R U . . .
C63 C 0.6413(4) 0.5723(6) 0.8978(4) 0.047(2) Uani 1 1 d . U . . .
H63A H 0.6351 0.5180 0.9142 0.071 Uiso 1 1 calc R U . . .
H63B H 0.6679 0.6112 0.9288 0.071 Uiso 1 1 calc R U . . .
H63C H 0.6604 0.5590 0.8731 0.071 Uiso 1 1 calc R U . . .
C64 C 0.5872(4) 0.6988(6) 0.8335(4) 0.053(2) Uani 1 1 d . U . . .
H64A H 0.6014 0.6830 0.8054 0.079 Uiso 1 1 calc R U . . .
H64B H 0.6169 0.7378 0.8624 0.079 Uiso 1 1 calc R U . . .
H64C H 0.5478 0.7285 0.8140 0.079 Uiso 1 1 calc R U . . .
C65 C 0.3782(14) 0.7221(16) 0.6497(11) 0.040(4) Uani 0.428(15) 1 d D U P A 1
C65A C 0.3785(8) 0.7556(11) 0.6572(7) 0.037(3) Uani 0.572(15) 1 d D U P A 2
C66 C 0.3753(16) 0.6215(15) 0.6519(12) 0.050(5) Uani 0.428(15) 1 d D U P A 1
H66A H 0.4098 0.5994 0.6873 0.060 Uiso 0.428(15) 1 calc R U P A 1
H66B H 0.3369 0.6033 0.6521 0.060 Uiso 0.428(15) 1 calc R U P A 1
C66A C 0.3728(13) 0.6555(12) 0.6570(10) 0.056(4) Uani 0.572(15) 1 d D U P A 2
H66C H 0.3320 0.6390 0.6522 0.068 Uiso 0.572(15) 1 calc R U P A 2
H66D H 0.4037 0.6313 0.6939 0.068 Uiso 0.572(15) 1 calc R U P A 2
C67 C 0.3784(12) 0.5840(18) 0.5993(11) 0.051(5) Uani 0.428(15) 1 d D U P A 1
H67 H 0.3745 0.5190 0.5989 0.062 Uiso 0.428(15) 1 calc R U P A 1
C67A C 0.3825(11) 0.6175(14) 0.6065(10) 0.058(4) Uani 0.572(15) 1 d . U P A 2
H67A H 0.3819 0.5523 0.6071 0.069 Uiso 0.572(15) 1 calc R U P A 2
C68 C 0.4409(12) 0.6093(16) 0.6057(13) 0.054(5) Uani 0.428(15) 1 d D U P A 1
H68A H 0.4728 0.5849 0.6420 0.064 Uiso 0.428(15) 1 calc R U P A 1
H68B H 0.4464 0.5836 0.5737 0.064 Uiso 0.428(15) 1 calc R U P A 1
C68A C 0.4404(10) 0.6492(17) 0.6085(10) 0.059(4) Uani 0.572(15) 1 d . U P A 2
H68C H 0.4459 0.6223 0.5769 0.070 Uiso 0.572(15) 1 calc R U P A 2
H68D H 0.4750 0.6312 0.6452 0.070 Uiso 0.572(15) 1 calc R U P A 2
C69 C 0.4486(11) 0.7077(17) 0.6057(10) 0.045(5) Uani 0.428(15) 1 d D U P A 1
H69 H 0.4898 0.7228 0.6098 0.054 Uiso 0.428(15) 1 calc R U P A 1
C69A C 0.4403(10) 0.7460(15) 0.6033(9) 0.054(4) Uani 0.572(15) 1 d . U P A 2
H69A H 0.4791 0.7653 0.6035 0.064 Uiso 0.572(15) 1 calc R U P A 2
C70 C 0.4423(13) 0.7389(18) 0.6584(11) 0.053(5) Uani 0.428(15) 1 d D U P A 1
H70A H 0.4718 0.7075 0.6929 0.064 Uiso 0.428(15) 1 calc R U P A 1
H70B H 0.4514 0.8021 0.6643 0.064 Uiso 0.428(15) 1 calc R U P A 1
C70A C 0.4375(8) 0.7817(15) 0.6570(8) 0.052(4) Uani 0.572(15) 1 d D U P A 2
H70C H 0.4724 0.7587 0.6918 0.062 Uiso 0.572(15) 1 calc R U P A 2
H70D H 0.4408 0.8462 0.6577 0.062 Uiso 0.572(15) 1 calc R U P A 2
C71 C 0.3354(15) 0.7211(19) 0.5427(15) 0.051(6) Uani 0.428(15) 1 d D U P A 1
H71 H 0.3026 0.7471 0.5069 0.062 Uiso 0.428(15) 1 calc R U P A 1
C71A C 0.3281(13) 0.7432(17) 0.5490(11) 0.052(5) Uani 0.572(15) 1 d . U P A 2
H71A H 0.2921 0.7625 0.5130 0.063 Uiso 0.572(15) 1 calc R U P A 2
C72 C 0.3281(16) 0.6224(18) 0.5446(11) 0.053(5) Uani 0.428(15) 1 d D U P A 1
H72A H 0.2880 0.6091 0.5427 0.063 Uiso 0.428(15) 1 calc R U P A 1
H72B H 0.3294 0.5953 0.5109 0.063 Uiso 0.428(15) 1 calc R U P A 1
C72A C 0.3270(13) 0.6521(16) 0.5547(10) 0.060(5) Uani 0.572(15) 1 d . U P A 2
H72C H 0.3246 0.6242 0.5197 0.072 Uiso 0.572(15) 1 calc R U P A 2
H72D H 0.2900 0.6357 0.5581 0.072 Uiso 0.572(15) 1 calc R U P A 2
C73 C 0.3988(13) 0.746(2) 0.5503(14) 0.058(6) Uani 0.428(15) 1 d D U P A 1
H73A H 0.4039 0.7231 0.5173 0.070 Uiso 0.428(15) 1 calc R U P A 1
H73B H 0.4028 0.8099 0.5509 0.070 Uiso 0.428(15) 1 calc R U P A 1
C73A C 0.3875(11) 0.7796(17) 0.5506(10) 0.061(5) Uani 0.572(15) 1 d . U P A 2
H73C H 0.3909 0.7606 0.5161 0.073 Uiso 0.572(15) 1 calc R U P A 2
H73D H 0.3871 0.8442 0.5512 0.073 Uiso 0.572(15) 1 calc R U P A 2
C74 C 0.3308(18) 0.752(3) 0.5960(14) 0.052(6) Uani 0.39(6) 1 d D U P A 1
H74A H 0.3311 0.8171 0.5963 0.062 Uiso 0.39(6) 1 calc R U P A 1
H74B H 0.2912 0.7333 0.5929 0.062 Uiso 0.39(6) 1 calc R U P A 1
C74A C 0.3260(11) 0.785(2) 0.6017(9) 0.051(5) Uani 0.61(6) 1 d D U P A 2
H74C H 0.3273 0.8496 0.5988 0.061 Uiso 0.61(6) 1 calc R U P A 2
H74D H 0.2872 0.7696 0.6018 0.061 Uiso 0.61(6) 1 calc R U P A 2
Sb1 Sb 0.14343(3) 0.64619(4) 0.56928(3) 0.04417(15) Uani 1 1 d . . . . .
F1 F 0.1067(3) 0.7168(3) 0.6033(2) 0.0619(14) Uani 1 1 d . . . . .
F2 F 0.1135(3) 0.5470(3) 0.5891(3) 0.0674(16) Uani 1 1 d . . . . .
F3 F 0.1776(3) 0.5735(4) 0.5333(3) 0.0750(18) Uani 1 1 d . . . . .
F4 F 0.1727(3) 0.7444(4) 0.5487(3) 0.089(2) Uani 1 1 d . . . . .
F5 F 0.0714(2) 0.6517(4) 0.5000(2) 0.0654(15) Uani 1 1 d . . . . .
F6 F 0.2147(3) 0.6410(4) 0.6378(3) 0.0808(19) Uani 1 1 d . . . . .
Sb2 Sb 0.33545(2) 0.35968(4) 0.93133(2) 0.03477(14) Uani 1 1 d . . . . .
F7 F 0.2967(3) 0.4169(4) 0.8606(2) 0.0671(16) Uani 1 1 d . . . . .
F8 F 0.3608(2) 0.4678(3) 0.9686(2) 0.0582(14) Uani 1 1 d . . . . .
F9 F 0.3746(2) 0.3040(3) 1.00280(18) 0.0433(11) Uani 1 1 d . . . . .
F10 F 0.3128(2) 0.2515(3) 0.8942(2) 0.0536(13) Uani 1 1 d . . . . .
F11 F 0.2639(2) 0.3641(3) 0.9388(2) 0.0516(13) Uani 1 1 d . . . . .
F12 F 0.4082(2) 0.3563(4) 0.9250(2) 0.0588(15) Uani 1 1 d . . . . .
Cl1 Cl 0.40083(14) 1.0612(3) 0.83444(12) 0.1077(12) Uani 1 1 d D U . . .
Cl2 Cl 0.30123(15) 1.1242(2) 0.73309(13) 0.0918(11) Uani 1 1 d D . . . .
C75 C 0.3280(4) 1.0971(9) 0.8043(3) 0.085(4) Uani 1 1 d D . . . .
H75A H 0.3254 1.1490 0.8256 0.102 Uiso 1 1 calc R U . . .
H75B H 0.3017 1.0510 0.8077 0.102 Uiso 1 1 calc R U . . .
Cl3 Cl 0.2317(3) 0.8787(5) 0.7524(2) 0.094(2) Uani 0.564(7) 1 d D U P B 1
Cl4 Cl 0.1335(3) 0.9759(3) 0.6688(3) 0.083(2) Uani 0.564(7) 1 d D . P B 1
C76 C 0.1834(10) 0.8916(14) 0.6803(5) 0.092(8) Uani 0.564(7) 1 d D U P B 1
H76A H 0.2076 0.9034 0.6597 0.110 Uiso 0.564(7) 1 calc R U P B 1
H76B H 0.1603 0.8369 0.6648 0.110 Uiso 0.564(7) 1 calc R U P B 1
Cl3A Cl 0.1829(5) 0.9155(7) 0.6261(4) 0.137(5) Uani 0.436(7) 1 d D . P B 2
Cl4A Cl 0.1930(7) 0.9271(9) 0.7406(7) 0.160(6) Uani 0.436(7) 1 d D . P B 2
C76A C 0.1832(13) 0.8635(12) 0.6832(6) 0.062(7) Uiso 0.436(7) 1 d D U P B 2
H76C H 0.2160 0.8192 0.6967 0.074 Uiso 0.436(7) 1 calc R U P B 2
H76D H 0.1441 0.8318 0.6700 0.074 Uiso 0.436(7) 1 calc R U P B 2
Cl5 Cl 0.2118(2) 0.9549(3) 0.49691(18) 0.1433(18) Uani 1 1 d D . . . .
Cl6 Cl 0.0950(2) 0.8833(3) 0.41440(19) 0.1352(17) Uani 1 1 d D . . . .
C77 C 0.1686(4) 0.8686(8) 0.4617(6) 0.140(6) Uani 1 1 d D U . . .
H77A H 0.1887 0.8400 0.4410 0.168 Uiso 1 1 calc R U . . .
H77B H 0.1698 0.8266 0.4909 0.168 Uiso 1 1 calc R U . . .

loop_
_atom_site_aniso_label
_atom_site_aniso_U_11
_atom_site_aniso_U_22
_atom_site_aniso_U_33
_atom_site_aniso_U_23
_atom_site_aniso_U_13
_atom_site_aniso_U_12
Au1 0.05013(19) 0.03132(18) 0.02037(15) -0.00302(11) 0.01407(13) 0.00468(13)
N1 0.028(3) 0.027(3) 0.020(3) 0.000(2) 0.013(2) -0.003(2)
N2 0.042(3) 0.026(3) 0.019(3) 0.003(2) 0.014(3) 0.001(3)
N3 0.069(5) 0.044(4) 0.032(3) -0.010(3) 0.017(3) 0.014(4)
N4 0.049(4) 0.051(4) 0.034(4) -0.011(3) 0.010(3) 0.009(4)
N5 0.071(6) 0.032(4) 0.071(6) -0.019(4) -0.011(4) 0.019(4)
C1 0.037(4) 0.020(4) 0.020(3) -0.002(3) 0.013(3) -0.001(3)
C2 0.038(4) 0.033(4) 0.030(4) -0.001(3) 0.021(3) 0.007(3)
C3 0.041(4) 0.031(4) 0.031(4) 0.001(3) 0.021(3) 0.000(3)
C4 0.029(3) 0.034(4) 0.021(3) 0.007(3) 0.012(3) 0.003(3)
C5 0.031(4) 0.038(4) 0.025(3) 0.000(3) 0.011(3) 0.002(3)
C6 0.038(4) 0.049(5) 0.024(3) 0.006(3) 0.006(3) 0.009(3)
C7 0.049(5) 0.049(5) 0.024(4) 0.013(3) 0.015(3) 0.013(4)
C8 0.047(4) 0.038(5) 0.042(4) 0.014(3) 0.027(3) 0.000(3)
C9 0.038(4) 0.031(4) 0.032(4) 0.003(3) 0.017(3) 0.000(3)
C10 0.037(4) 0.047(5) 0.030(4) 0.002(3) 0.010(3) -0.004(3)
C11 0.090(8) 0.061(6) 0.065(7) -0.024(5) 0.046(6) -0.042(5)
C12 0.035(4) 0.103(8) 0.050(6) 0.024(5) 0.019(4) -0.005(5)
C13 0.045(4) 0.049(5) 0.037(4) 0.008(4) 0.020(3) -0.016(4)
C14 0.039(4) 0.054(6) 0.058(6) 0.010(5) 0.005(4) -0.007(4)
C15 0.057(6) 0.054(5) 0.062(6) -0.004(5) 0.018(5) -0.018(4)
C16 0.052(4) 0.031(4) 0.020(3) -0.002(3) 0.017(3) 0.002(3)
C17 0.066(4) 0.023(4) 0.025(4) -0.004(3) 0.021(3) -0.002(3)
C18 0.085(5) 0.025(4) 0.038(5) -0.002(3) 0.027(4) -0.001(4)
C19 0.079(5) 0.034(4) 0.034(4) 0.008(4) 0.029(4) 0.021(4)
C20 0.060(5) 0.038(4) 0.036(4) 0.004(3) 0.028(4) 0.021(4)
C21 0.044(4) 0.039(4) 0.023(4) 0.001(3) 0.019(3) 0.011(3)
C22 0.078(5) 0.033(5) 0.034(4) 0.000(3) 0.009(4) -0.020(4)
C23 0.064(6) 0.049(6) 0.051(5) 0.005(4) 0.011(5) -0.018(5)
C24 0.133(11) 0.080(8) 0.044(6) -0.020(5) 0.031(6) -0.047(8)
C25 0.037(4) 0.046(5) 0.029(4) 0.007(3) 0.017(3) 0.011(3)
C26 0.053(5) 0.049(5) 0.034(4) -0.003(4) 0.019(4) 0.006(4)
C27 0.049(5) 0.068(6) 0.038(5) 0.001(4) 0.027(4) 0.004(4)
C28 0.048(4) 0.063(5) 0.032(4) -0.010(4) 0.022(3) 0.004(4)
C29 0.052(5) 0.066(6) 0.047(5) -0.005(4) 0.010(4) -0.007(4)
C30 0.063(5) 0.072(6) 0.060(6) 0.005(5) 0.024(5) -0.003(5)
C31 0.103(7) 0.077(7) 0.096(8) -0.005(6) 0.079(7) -0.003(6)
C32 0.136(8) 0.082(7) 0.073(6) -0.023(6) 0.083(6) -0.023(6)
C33 0.117(8) 0.058(6) 0.067(6) -0.005(5) 0.061(6) 0.004(6)
C34 0.061(6) 0.143(10) 0.034(5) 0.004(6) 0.006(5) -0.020(5)
C35 0.047(5) 0.109(9) 0.042(5) 0.011(5) 0.015(4) -0.012(5)
C36 0.132(8) 0.129(9) 0.040(5) -0.023(6) 0.034(5) -0.059(8)
C37 0.071(6) 0.096(7) 0.042(5) 0.017(5) 0.029(4) 0.010(5)
Au2 0.0425(6) 0.0238(12) 0.0136(7) -0.0038(7) 0.0111(5) -0.0019(7)
Au2A 0.0371(4) 0.0332(13) 0.0140(5) 0.0002(6) 0.0141(4) -0.0006(6)
N6 0.034(3) 0.033(3) 0.019(3) 0.007(2) 0.010(3) -0.002(2)
N7 0.041(3) 0.038(4) 0.013(3) -0.002(2) 0.014(2) -0.013(3)
N8 0.057(9) 0.018(10) 0.035(8) 0.012(7) 0.021(7) 0.013(9)
N8A 0.055(8) 0.041(10) 0.031(6) 0.020(7) 0.028(6) 0.019(9)
N9 0.057(11) 0.027(12) 0.034(10) 0.009(9) 0.032(8) 0.013(10)
N9A 0.056(9) 0.033(11) 0.046(10) 0.017(9) 0.030(8) 0.012(9)
N10 0.09(2) 0.046(17) 0.057(17) 0.013(13) 0.040(15) 0.041(16)
N10A 0.070(11) 0.045(12) 0.061(13) 0.005(9) 0.033(10) 0.018(10)
C38 0.027(4) 0.037(4) 0.019(3) -0.002(3) 0.010(3) -0.017(3)
C39 0.040(4) 0.032(4) 0.017(3) 0.000(3) 0.012(3) -0.009(3)
C40 0.035(4) 0.037(4) 0.013(3) 0.001(3) 0.008(3) -0.009(3)
C41 0.036(4) 0.038(4) 0.021(3) 0.009(3) 0.011(3) -0.001(3)
C42 0.037(4) 0.061(5) 0.034(4) 0.010(4) 0.017(3) -0.001(3)
C43 0.034(4) 0.071(5) 0.045(5) 0.017(4) 0.020(4) 0.005(4)
C44 0.049(5) 0.049(5) 0.076(7) 0.028(5) 0.030(5) 0.018(4)
C45 0.047(4) 0.027(4) 0.094(7) 0.011(5) 0.029(5) 0.001(4)
C46 0.042(4) 0.023(4) 0.048(5) 0.012(3) 0.017(3) -0.001(3)
C47 0.033(4) 0.095(7) 0.062(6) -0.028(5) 0.021(4) -0.016(4)
C48 0.052(6) 0.169(12) 0.076(6) -0.034(7) 0.026(5) -0.033(7)
C49 0.065(7) 0.073(8) 0.105(8) -0.026(6) 0.057(6) -0.021(5)
C50 0.039(4) 0.027(4) 0.071(5) 0.008(4) 0.022(4) -0.003(3)
C51 0.058(6) 0.103(9) 0.141(9) 0.065(8) 0.047(7) 0.000(6)
C52 0.040(5) 0.064(7) 0.113(7) -0.050(6) 0.023(5) -0.009(5)
C53 0.049(4) 0.043(5) 0.020(3) -0.006(3) 0.019(3) -0.012(3)
C54 0.048(4) 0.070(6) 0.018(4) -0.013(3) 0.015(3) -0.023(4)
C55 0.066(5) 0.068(6) 0.027(4) -0.016(4) 0.023(4) -0.023(5)
C56 0.084(7) 0.084(7) 0.036(5) -0.026(4) 0.042(5) -0.028(5)
C57 0.067(6) 0.086(7) 0.035(5) -0.016(4) 0.037(4) -0.025(5)
C58 0.058(5) 0.053(5) 0.024(4) -0.007(3) 0.027(3) -0.017(4)
C59 0.051(5) 0.070(6) 0.025(4) -0.010(4) 0.016(4) -0.026(4)
C60 0.076(7) 0.072(6) 0.044(5) -0.012(5) 0.030(5) -0.033(5)
C61 0.054(5) 0.090(7) 0.039(5) 0.001(5) 0.013(4) -0.023(5)
C62 0.050(4) 0.054(5) 0.034(4) -0.010(3) 0.031(4) -0.016(4)
C63 0.050(4) 0.064(6) 0.041(5) -0.012(4) 0.032(4) -0.016(4)
C64 0.055(5) 0.065(6) 0.043(5) -0.005(4) 0.026(4) -0.024(4)
C65 0.060(8) 0.042(10) 0.031(7) -0.003(8) 0.032(6) 0.000(9)
C65A 0.053(7) 0.040(8) 0.023(6) 0.011(6) 0.021(5) 0.003(8)
C66 0.071(11) 0.042(10) 0.040(8) -0.005(9) 0.027(8) -0.002(10)
C66A 0.095(10) 0.044(9) 0.049(7) 0.004(8) 0.050(7) -0.007(9)
C67 0.071(9) 0.045(10) 0.047(9) -0.008(8) 0.035(8) -0.010(9)
C67A 0.073(8) 0.049(9) 0.058(9) -0.008(7) 0.037(7) 0.002(8)
C68 0.062(7) 0.053(9) 0.051(8) -0.002(7) 0.030(6) 0.000(8)
C68A 0.064(7) 0.069(11) 0.049(8) 0.014(9) 0.031(7) 0.010(10)
C69 0.038(8) 0.050(11) 0.058(9) 0.008(11) 0.031(6) 0.006(9)
C69A 0.053(8) 0.070(11) 0.039(7) 0.002(8) 0.021(6) 0.002(9)
C70 0.050(6) 0.055(9) 0.057(7) -0.006(7) 0.025(6) 0.000(7)
C70A 0.053(7) 0.072(11) 0.038(6) 0.004(8) 0.027(6) -0.014(9)
C71 0.050(9) 0.071(13) 0.032(8) 0.003(9) 0.017(8) 0.005(10)
C71A 0.050(8) 0.075(11) 0.031(7) 0.003(8) 0.019(6) 0.005(8)
C72 0.062(9) 0.071(13) 0.037(8) -0.015(9) 0.033(8) -0.010(11)
C72A 0.059(7) 0.072(11) 0.054(8) -0.015(9) 0.031(7) -0.008(9)
C73 0.057(11) 0.067(14) 0.055(8) 0.012(11) 0.029(8) 0.003(10)
C73A 0.060(10) 0.081(13) 0.038(7) 0.020(9) 0.019(7) -0.002(9)
C74 0.053(9) 0.056(13) 0.046(8) -0.005(9) 0.021(7) 0.013(11)
C74A 0.059(8) 0.056(11) 0.034(7) 0.007(7) 0.019(6) 0.010(9)
Sb1 0.0381(3) 0.0485(4) 0.0490(3) 0.0067(3) 0.0226(3) -0.0038(3)
F1 0.071(4) 0.049(3) 0.064(4) -0.010(3) 0.030(3) 0.001(3)
F2 0.102(4) 0.044(3) 0.088(4) -0.008(3) 0.070(4) -0.015(3)
F3 0.075(4) 0.097(5) 0.077(4) 0.021(4) 0.056(3) 0.030(3)
F4 0.076(4) 0.083(5) 0.103(5) 0.036(4) 0.036(4) -0.028(3)
F5 0.051(3) 0.076(4) 0.058(3) -0.006(3) 0.015(3) 0.011(3)
F6 0.052(3) 0.100(5) 0.066(4) 0.017(3) 0.006(3) 0.005(3)
Sb2 0.0328(3) 0.0411(3) 0.0256(3) 0.0054(2) 0.0091(2) -0.0056(2)
F7 0.076(4) 0.079(4) 0.030(3) 0.023(3) 0.011(3) 0.002(3)
F8 0.063(3) 0.047(3) 0.050(3) 0.001(2) 0.013(3) -0.014(3)
F9 0.052(3) 0.047(3) 0.028(2) 0.011(2) 0.016(2) 0.012(2)
F10 0.049(3) 0.053(3) 0.044(3) -0.014(2) 0.009(2) -0.011(2)
F11 0.037(3) 0.059(3) 0.055(3) 0.004(3) 0.018(2) -0.002(2)
F12 0.047(3) 0.094(4) 0.042(3) 0.003(3) 0.027(2) -0.012(3)
Cl1 0.0743(19) 0.204(4) 0.0474(15) 0.0110(19) 0.0301(14) 0.020(2)
Cl2 0.098(2) 0.117(3) 0.0718(19) 0.0338(18) 0.0478(18) 0.053(2)
C75 0.115(10) 0.099(10) 0.064(7) 0.005(7) 0.059(7) 0.029(8)
Cl3 0.119(5) 0.115(5) 0.045(3) 0.020(3) 0.035(3) -0.002(4)
Cl4 0.101(4) 0.057(3) 0.087(4) -0.005(3) 0.040(3) -0.008(3)
C76 0.091(8) 0.093(8) 0.092(8) 0.004(3) 0.043(4) -0.002(3)
Cl3A 0.127(8) 0.131(9) 0.091(7) 0.010(6) -0.006(5) -0.025(6)
Cl4A 0.210(14) 0.140(10) 0.219(14) -0.017(10) 0.175(13) 0.024(10)
Cl5 0.170(4) 0.120(3) 0.097(3) -0.054(3) 0.024(3) 0.006(3)
Cl6 0.136(4) 0.145(4) 0.098(3) 0.041(3) 0.031(3) -0.003(3)
C77 0.132(9) 0.146(10) 0.142(10) 0.029(8) 0.063(8) 0.003(8)

loop_
_atom_type_symbol
_atom_type_description
_atom_type_scat_dispersion_real
_atom_type_scat_dispersion_imag
_atom_type_scat_source
C C 0.0033 0.0016 'International Tables Vol C Tables 4.2.6.8 and 6.1.1.4'
H H 0.0000 0.0000 'International Tables Vol C Tables 4.2.6.8 and 6.1.1.4'
N N 0.0061 0.0033 'International Tables Vol C Tables 4.2.6.8 and 6.1.1.4'
F F 0.0171 0.0103 'International Tables Vol C Tables 4.2.6.8 and 6.1.1.4'
Sb Sb -0.5866 1.5461 'International Tables Vol C Tables 4.2.6.8 and 6.1.1.4'
Au Au -2.0133 8.8022 'International Tables Vol C Tables 4.2.6.8 and 6.1.1.4'
Cl Cl 0.1484 0.1585 'International Tables Vol C Tables 4.2.6.8 and 6.1.1.4'

loop_
_geom_angle_atom_site_label_1
_geom_angle_atom_site_label_2
_geom_angle_atom_site_label_3
_geom_angle
C1 Au1 N3 176.2(3)
C1 N1 C2 112.6(5)
C1 N1 C4 123.4(6)
C4 N1 C2 123.6(6)
C1 N2 C3 112.7(6)
C1 N2 C16 124.3(6)
C16 N2 C3 122.5(6)
N4 N3 Au1 118.3(6)
N4 N3 C28 115.3(7)
C28 N3 Au1 124.0(5)
N5 N4 N3 176.7(9)
N1 C1 Au1 124.2(5)
N1 C1 N2 109.6(6)
N2 C1 Au1 126.1(5)
N1 C2 H2A 111.3
N1 C2 H2B 111.3
N1 C2 C3 102.3(5)
H2A C2 H2B 109.2
C3 C2 H2A 111.3
C3 C2 H2B 111.3
N2 C3 C2 102.4(5)
N2 C3 H3A 111.3
N2 C3 H3B 111.3
C2 C3 H3A 111.3
C2 C3 H3B 111.3
H3A C3 H3B 109.2
C5 C4 N1 117.5(6)
C5 C4 C9 124.5(6)
C9 C4 N1 118.0(6)
C4 C5 C6 115.7(7)
C4 C5 C10 124.4(6)
C6 C5 C10 119.9(7)
C5 C6 H6 119.3
C7 C6 C5 121.4(7)
C7 C6 H6 119.3
C6 C7 H7 119.6
C6 C7 C8 120.8(7)
C8 C7 H7 119.6
C7 C8 H8 119.4
C7 C8 C9 121.3(7)
C9 C8 H8 119.4
C4 C9 C13 122.2(6)
C8 C9 C4 116.3(7)
C8 C9 C13 121.5(7)
C5 C10 H10 106.5
C5 C10 C11 113.5(7)
C5 C10 C12 111.9(7)
C11 C10 H10 106.5
C11 C10 C12 111.4(8)
C12 C10 H10 106.5
C10 C11 H11A 109.5
C10 C11 H11B 109.5
C10 C11 H11C 109.5
H11A C11 H11B 109.5
H11A C11 H11C 109.5
H11B C11 H11C 109.5
C10 C12 H12A 109.5
C10 C12 H12B 109.5
C10 C12 H12C 109.5
H12A C12 H12B 109.5
H12A C12 H12C 109.5
H12B C12 H12C 109.5
C9 C13 H13 107.3
C9 C13 C15 111.4(7)
C14 C13 C9 110.8(7)
C14 C13 H13 107.3
C14 C13 C15 112.5(7)
C15 C13 H13 107.3
C13 C14 H14A 109.5
C13 C14 H14B 109.5
C13 C14 H14C 109.5
H14A C14 H14B 109.5
H14A C14 H14C 109.5
H14B C14 H14C 109.5
C13 C15 H15A 109.5
C13 C15 H15B 109.5
C13 C15 H15C 109.5
H15A C15 H15B 109.5
H15A C15 H15C 109.5
H15B C15 H15C 109.5
C17 C16 N2 118.4(7)
C17 C16 C21 123.0(7)
C21 C16 N2 118.6(7)
C16 C17 C18 116.0(8)
C16 C17 C22 122.2(7)
C18 C17 C22 121.5(8)
C17 C18 H18 118.8
C19 C18 C17 122.5(8)
C19 C18 H18 118.8
C18 C19 H19 120.2
C20 C19 C18 119.6(8)
C20 C19 H19 120.2
C19 C20 H20 119.3
C19 C20 C21 121.5(9)
C21 C20 H20 119.3
C16 C21 C25 122.4(7)
C20 C21 C16 117.3(8)
C20 C21 C25 120.3(7)
C17 C22 H22 107.4
C17 C22 C23 113.3(7)
C17 C22 C24 110.4(9)
C23 C22 H22 107.4
C23 C22 C24 110.7(8)
C24 C22 H22 107.4
C22 C23 H23A 109.5
C22 C23 H23B 109.5
C22 C23 H23C 109.5
H23A C23 H23B 109.5
H23A C23 H23C 109.5
H23B C23 H23C 109.5
C22 C24 H24A 109.5
C22 C24 H24B 109.5
C22 C24 H24C 109.5
H24A C24 H24B 109.5
H24A C24 H24C 109.5
H24B C24 H24C 109.5
C21 C25 H25 107.8
C21 C25 C27 110.8(7)
C26 C25 C21 110.9(6)
C26 C25 H25 107.8
C26 C25 C27 111.4(7)
C27 C25 H25 107.8
C25 C26 H26A 109.5
C25 C26 H26B 109.5
C25 C26 H26C 109.5
H26A C26 H26B 109.5
H26A C26 H26C 109.5
H26B C26 H26C 109.5
C25 C27 H27A 109.5
C25 C27 H27B 109.5
C25 C27 H27C 109.5
H27A C27 H27B 109.5
H27A C27 H27C 109.5
H27B C27 H27C 109.5
N3 C28 C29 107.3(7)
N3 C28 C33 109.1(7)
N3 C28 C35 109.3(7)
C29 C28 C33 110.4(8)
C29 C28 C35 111.7(8)
C35 C28 C33 109.1(8)
C28 C29 H29A 109.9
C28 C29 H29B 109.9
C28 C29 C30 108.9(7)
H29A C29 H29B 108.3
C30 C29 H29A 109.9
C30 C29 H29B 109.9
C29 C30 H30 110.1
C31 C30 C29 107.6(9)
C31 C30 H30 110.1
C37 C30 C29 108.1(8)
C37 C30 H30 110.1
C37 C30 C31 110.7(9)
C30 C31 H31A 109.1
C30 C31 H31B 109.1
H31A C31 H31B 107.9
C32 C31 C30 112.4(9)
C32 C31 H31A 109.1
C32 C31 H31B 109.1
C31 C32 H32 110.0
C31 C32 C33 106.8(9)
C31 C32 C36 108.9(10)
C33 C32 H32 110.0
C36 C32 H32 110.0
C36 C32 C33 111.1(9)
C28 C33 C32 107.5(8)
C28 C33 H33A 110.2
C28 C33 H33B 110.2
C32 C33 H33A 110.2
C32 C33 H33B 110.2
H33A C33 H33B 108.5
C35 C34 H34 109.2
C36 C34 H34 109.2
C36 C34 C35 107.7(10)
C36 C34 C37 111.7(10)
C37 C34 H34 109.2
C37 C34 C35 109.7(8)
C28 C35 C34 109.4(8)
C28 C35 H35A 109.8
C28 C35 H35B 109.8
C34 C35 H35A 109.8
C34 C35 H35B 109.8
H35A C35 H35B 108.2
C32 C36 H36A 109.8
C32 C36 H36B 109.8
C34 C36 C32 109.5(9)
C34 C36 H36A 109.8
C34 C36 H36B 109.8
H36A C36 H36B 108.2
C30 C37 C34 109.1(9)
C30 C37 H37A 109.9
C30 C37 H37B 109.9
C34 C37 H37A 109.9
C34 C37 H37B 109.9
H37A C37 H37B 108.3
C38 Au2 N8 176.2(7)
C38 Au2A N8A 173.6(5)
C38 N6 C39 112.1(6)
C38 N6 C41 124.3(6)
C41 N6 C39 123.0(6)
C38 N7 C40 111.5(6)
C38 N7 C53 123.4(6)
C53 N7 C40 124.1(6)
N9 N8 Au2 116.9(17)
N9 N8 C65 115.5(18)
C65 N8 Au2 127.6(15)
N9A N8A Au2A 119.1(12)
N9A N8A C65A 115.8(15)
C65A N8A Au2A 125.0(12)
N10 N9 N8 175(3)
N10A N9A N8A 178(3)
N6 C38 Au2 133.6(6)
N6 C38 Au2A 121.7(6)
N7 C38 Au2 115.9(5)
N7 C38 Au2A 128.0(5)
N7 C38 N6 110.3(6)
N6 C39 H39A 111.3
N6 C39 H39B 111.3
N6 C39 C40 102.1(5)
H39A C39 H39B 109.2
C40 C39 H39A 111.3
C40 C39 H39B 111.3
N7 C40 C39 102.9(6)
N7 C40 H40A 111.2
N7 C40 H40B 111.2
C39 C40 H40A 111.2
C39 C40 H40B 111.2
H40A C40 H40B 109.1
C42 C41 N6 119.5(7)
C42 C41 C46 122.4(8)
C46 C41 N6 118.1(7)
C41 C42 C43 117.9(8)
C41 C42 C47 122.0(8)
C43 C42 C47 120.0(8)
C42 C43 H43 119.7
C44 C43 C42 120.6(8)
C44 C43 H43 119.7
C43 C44 H44 119.3
C43 C44 C45 121.3(9)
C45 C44 H44 119.3
C44 C45 H45 119.9
C44 C45 C46 120.3(9)
C46 C45 H45 119.9
C41 C46 C45 117.5(8)
C41 C46 C50 122.1(7)
C45 C46 C50 120.4(7)
C42 C47 H47 107.6
C42 C47 C48 112.2(10)
C42 C47 C49 112.4(8)
C48 C47 H47 107.6
C49 C47 H47 107.6
C49 C47 C48 109.2(8)
C47 C48 H48A 109.5
C47 C48 H48B 109.5
C47 C48 H48C 109.5
H48A C48 H48B 109.5
H48A C48 H48C 109.5
H48B C48 H48C 109.5
C47 C49 H49A 109.5
C47 C49 H49B 109.5
C47 C49 H49C 109.5
H49A C49 H49B 109.5
H49A C49 H49C 109.5
H49B C49 H49C 109.5
C46 C50 H50 107.5
C51 C50 C46 110.6(8)
C51 C50 H50 107.5
C51 C50 C52 112.4(9)
C52 C50 C46 111.2(8)
C52 C50 H50 107.5
C50 C51 H51A 109.5
C50 C51 H51B 109.5
C50 C51 H51C 109.5
H51A C51 H51B 109.5
H51A C51 H51C 109.5
H51B C51 H51C 109.5
C50 C52 H52A 109.5
C50 C52 H52B 109.5
C50 C52 H52C 109.5
H52A C52 H52B 109.5
H52A C52 H52C 109.5
H52B C52 H52C 109.5
C54 C53 N7 118.2(7)
C58 C53 N7 118.2(6)
C58 C53 C54 123.6(7)
C53 C54 C59 121.6(7)
C55 C54 C53 117.0(8)
C55 C54 C59 121.2(7)
C54 C55 H55 119.7
C56 C55 C54 120.6(8)
C56 C55 H55 119.7
C55 C56 H56 119.2
C57 C56 C55 121.5(8)
C57 C56 H56 119.2
C56 C57 H57 119.8
C56 C57 C58 120.3(8)
C58 C57 H57 119.8
C53 C58 C57 116.8(7)
C53 C58 C62 123.7(7)
C57 C58 C62 119.5(7)
C54 C59 H59 107.1
C54 C59 C60 112.4(8)
C54 C59 C61 112.0(7)
C60 C59 H59 107.1
C60 C59 C61 110.9(8)
C61 C59 H59 107.1
C59 C60 H60A 109.5
C59 C60 H60B 109.5
C59 C60 H60C 109.5
H60A C60 H60B 109.5
H60A C60 H60C 109.5
H60B C60 H60C 109.5
C59 C61 H61A 109.5
C59 C61 H61B 109.5
C59 C61 H61C 109.5
H61A C61 H61B 109.5
H61A C61 H61C 109.5
H61B C61 H61C 109.5
C58 C62 H62 107.2
C58 C62 C63 111.2(7)
C58 C62 C64 112.3(7)
C63 C62 H62 107.2
C64 C62 H62 107.2
C64 C62 C63 111.5(7)
C62 C63 H63A 109.5
C62 C63 H63B 109.5
C62 C63 H63C 109.5
H63A C63 H63B 109.5
H63A C63 H63C 109.5
H63B C63 H63C 109.5
C62 C64 H64A 109.5
C62 C64 H64B 109.5
C62 C64 H64C 109.5
H64A C64 H64B 109.5
H64A C64 H64C 109.5
H64B C64 H64C 109.5
N8 C65 C66 106.5(15)
N8 C65 C70 106(2)
C70 C65 C66 103(2)
C74 C65 N8 117(2)
C74 C65 C66 109(3)
C74 C65 C70 115(2)
N8A C65A C66A 107.8(12)
N8A C65A C70A 109.7(14)
C70A C65A C66A 110.5(15)
C74A C65A N8A 115.1(17)
C74A C65A C66A 105.0(17)
C74A C65A C70A 108.6(15)
C65 C66 H66A 110.0
C65 C66 H66B 110.0
H66A C66 H66B 108.3
C67 C66 C65 108.6(18)
C67 C66 H66A 110.0
C67 C66 H66B 110.0
C65A C66A H66C 109.9
C65A C66A H66D 109.9
C65A C66A C67A 108.9(13)
H66C C66A H66D 108.3
C67A C66A H66C 109.9
C67A C66A H66D 109.9
C66 C67 H67 109.9
C68 C67 C66 106(2)
C68 C67 H67 109.9
C72 C67 C66 110(2)
C72 C67 H67 109.9
C72 C67 C68 111(2)
C66A C67A H67A 110.4
C68A C67A C66A 111.5(18)
C68A C67A H67A 110.4
C68A C67A C72A 112(2)
C72A C67A C66A 101.6(18)
C72A C67A H67A 110.4
C67 C68 H68A 109.3
C67 C68 H68B 109.3
H68A C68 H68B 107.9
C69 C68 C67 112(2)
C69 C68 H68A 109.3
C69 C68 H68B 109.3
C67A C68A H68C 109.4
C67A C68A H68D 109.4
C67A C68A C69A 111.1(17)
H68C C68A H68D 108.0
C69A C68A H68C 109.4
C69A C68A H68D 109.4
C68 C69 H69 110.5
C68 C69 C70 104.2(19)
C68 C69 C73 109(2)
C70 C69 H69 110.5
C73 C69 H69 110.5
C73 C69 C70 112(2)
C68A C69A H69A 109.4
C68A C69A C70A 105.6(17)
C68A C69A C73A 113.2(18)
C70A C69A H69A 109.4
C73A C69A H69A 109.4
C73A C69A C70A 109.8(18)
C65 C70 C69 110(2)
C65 C70 H70A 109.7
C65 C70 H70B 109.7
C69 C70 H70A 109.7
C69 C70 H70B 109.7
H70A C70 H70B 108.2
C65A C70A C69A 110.8(15)
C65A C70A H70C 109.5
C65A C70A H70D 109.5
C69A C70A H70C 109.5
C69A C70A H70D 109.5
H70C C70A H70D 108.1
C72 C71 H71 111.5
C72 C71 C73 112(2)
C72 C71 C74 103(3)
C73 C71 H71 111.5
C74 C71 H71 111.5
C74 C71 C73 108(2)
C72A C71A H71A 110.0
C72A C71A C73A 115(2)
C72A C71A C74A 107.9(17)
C73A C71A H71A 110.0
C74A C71A H71A 110.0
C74A C71A C73A 104.1(19)
C67 C72 C71 111(2)
C67 C72 H72A 109.5
C67 C72 H72B 109.5
C71 C72 H72A 109.5
C71 C72 H72B 109.5
H72A C72 H72B 108.1
C67A C72A H72C 109.0
C67A C72A H72D 109.0
C71A C72A C67A 112.9(19)
C71A C72A H72C 109.0
C71A C72A H72D 109.0
H72C C72A H72D 107.8
C69 C73 C71 111(2)
C69 C73 H73A 109.4
C69 C73 H73B 109.4
C71 C73 H73A 109.4
C71 C73 H73B 109.4
H73A C73 H73B 108.0
C69A C73A C71A 108.5(19)
C69A C73A H73C 110.0
C69A C73A H73D 110.0
C71A C73A H73C 110.0
C71A C73A H73D 110.0
H73C C73A H73D 108.4
C65 C74 C71 115(3)
C65 C74 H74A 108.4
C65 C74 H74B 108.5
C71 C74 H74A 108.4
C71 C74 H74B 108.4
H74A C74 H74B 107.5
C65A C74A C71A 112(2)
C65A C74A H74C 109.3
C65A C74A H74D 109.3
C71A C74A H74C 109.3
C71A C74A H74D 109.3
H74C C74A H74D 107.9
F1 Sb1 F3 178.0(3)
F2 Sb1 F1 89.9(2)
F2 Sb1 F3 89.1(3)
F2 Sb1 F5 89.2(3)
F4 Sb1 F1 90.5(3)
F4 Sb1 F2 179.4(3)
F4 Sb1 F3 90.6(3)
F4 Sb1 F5 90.3(3)
F4 Sb1 F6 89.6(3)
F5 Sb1 F1 89.1(2)
F5 Sb1 F3 89.1(3)
F6 Sb1 F1 90.9(3)
F6 Sb1 F2 91.0(3)
F6 Sb1 F3 90.9(3)
F6 Sb1 F5 179.9(3)
F7 Sb2 F8 90.0(2)
F7 Sb2 F9 179.1(3)
F7 Sb2 F10 90.2(2)
F7 Sb2 F12 90.1(2)
F9 Sb2 F8 89.1(2)
F9 Sb2 F12 89.9(2)
F10 Sb2 F8 178.0(2)
F10 Sb2 F9 90.7(2)
F10 Sb2 F12 90.0(2)
F11 Sb2 F7 90.4(2)
F11 Sb2 F8 91.2(2)
F11 Sb2 F9 89.6(2)
F11 Sb2 F10 90.9(2)
F11 Sb2 F12 179.0(2)
F12 Sb2 F8 88.0(2)
Cl1 C75 Cl2 112.6(5)
Cl1 C75 H75A 109.1
Cl1 C75 H75B 109.1
Cl2 C75 H75A 109.1
Cl2 C75 H75B 109.1
H75A C75 H75B 107.8
Cl3 C76 H76A 109.4
Cl3 C76 H76B 109.4
Cl4 C76 Cl3 111.1(9)
Cl4 C76 H76A 109.4
Cl4 C76 H76B 109.4
H76A C76 H76B 108.0
Cl3A C76A Cl4A 116.7(12)
Cl3A C76A H76C 108.1
Cl3A C76A H76D 108.1
Cl4A C76A H76C 108.1
Cl4A C76A H76D 108.1
H76C C76A H76D 107.3
Cl5 C77 H77A 107.3
Cl5 C77 H77B 107.3
Cl6 C77 Cl5 119.9(8)
Cl6 C77 H77A 107.3
Cl6 C77 H77B 107.3
H77A C77 H77B 106.9

loop_
_geom_bond_atom_site_label_1
_geom_bond_atom_site_label_2
_geom_bond_distance
Au1 N3 2.078(7)
Au1 C1 1.980(7)
N1 C1 1.318(9)
N1 C2 1.477(8)
N1 C4 1.456(8)
N2 C1 1.321(8)
N2 C3 1.472(9)
N2 C16 1.445(9)
N3 N4 1.253(10)
N3 C28 1.494(10)
N4 N5 1.149(10)
C2 H2A 0.9900
C2 H2B 0.9900
C2 C3 1.521(10)
C3 H3A 0.9900
C3 H3B 0.9900
C4 C5 1.394(10)
C4 C9 1.400(10)
C5 C6 1.411(10)
C5 C10 1.503(11)
C6 H6 0.9500
C6 C7 1.367(12)
C7 H7 0.9500
C7 C8 1.381(11)
C8 H8 0.9500
C8 C9 1.393(10)
C9 C13 1.520(11)
C10 H10 1.0000
C10 C11 1.521(13)
C10 C12 1.524(12)
C11 H11A 0.9800
C11 H11B 0.9800
C11 H11C 0.9800
C12 H12A 0.9800
C12 H12B 0.9800
C12 H12C 0.9800
C13 H13 1.0000
C13 C14 1.511(12)
C13 C15 1.538(12)
C14 H14A 0.9800
C14 H14B 0.9800
C14 H14C 0.9800
C15 H15A 0.9800
C15 H15B 0.9800
C15 H15C 0.9800
C16 C17 1.391(11)
C16 C21 1.397(11)
C17 C18 1.398(11)
C17 C22 1.518(12)
C18 H18 0.9500
C18 C19 1.375(13)
C19 H19 0.9500
C19 C20 1.359(13)
C20 H20 0.9500
C20 C21 1.397(11)
C21 C25 1.534(11)
C22 H22 1.0000
C22 C23 1.519(13)
C22 C24 1.550(13)
C23 H23A 0.9800
C23 H23B 0.9800
C23 H23C 0.9800
C24 H24A 0.9800
C24 H24B 0.9800
C24 H24C 0.9800
C25 H25 1.0000
C25 C26 1.524(11)
C25 C27 1.539(11)
C26 H26A 0.9800
C26 H26B 0.9800
C26 H26C 0.9800
C27 H27A 0.9800
C27 H27B 0.9800
C27 H27C 0.9800
C28 C29 1.507(10)
C28 C33 1.538(10)
C28 C35 1.511(10)
C29 H29A 0.9900
C29 H29B 0.9900
C29 C30 1.546(10)
C30 H30 1.0000
C30 C31 1.528(11)
C30 C37 1.517(10)
C31 H31A 0.9900
C31 H31B 0.9900
C31 C32 1.508(11)
C32 H32 1.0000
C32 C33 1.553(10)
C32 C36 1.534(11)
C33 H33A 0.9900
C33 H33B 0.9900
C34 H34 1.0000
C34 C35 1.530(10)
C34 C36 1.513(12)
C34 C37 1.530(11)
C35 H35A 0.9900
C35 H35B 0.9900
C36 H36A 0.9900
C36 H36B 0.9900
C37 H37A 0.9900
C37 H37B 0.9900
Au2 N8 2.02(2)
Au2 C38 1.983(7)
Au2A N8A 2.089(18)
Au2A C38 2.004(7)
N6 C38 1.322(9)
N6 C39 1.478(9)
N6 C41 1.433(10)
N7 C38 1.322(10)
N7 C40 1.477(8)
N7 C53 1.449(9)
N8 N9 1.31(3)
N8 C65 1.498(16)
N8A N9A 1.29(2)
N8A C65A 1.512(15)
N9 N10 1.15(3)
N9A N10A 1.09(2)
C39 H39A 0.9900
C39 H39B 0.9900
C39 C40 1.516(10)
C40 H40A 0.9900
C40 H40B 0.9900
C41 C42 1.391(11)
C41 C46 1.394(11)
C42 C43 1.407(13)
C42 C47 1.507(13)
C43 H43 0.9500
C43 C44 1.352(14)
C44 H44 0.9500
C44 C45 1.385(12)
C45 H45 0.9500
C45 C46 1.405(12)
C46 C50 1.527(11)
C47 H47 1.0000
C47 C48 1.529(15)
C47 C49 1.521(14)
C48 H48A 0.9800
C48 H48B 0.9800
C48 H48C 0.9800
C49 H49A 0.9800
C49 H49B 0.9800
C49 H49C 0.9800
C50 H50 1.0000
C50 C51 1.524(14)
C50 C52 1.526(14)
C51 H51A 0.9800
C51 H51B 0.9800
C51 H51C 0.9800
C52 H52A 0.9800
C52 H52B 0.9800
C52 H52C 0.9800
C53 C54 1.400(11)
C53 C58 1.393(11)
C54 C55 1.389(11)
C54 C59 1.517(11)
C55 H55 0.9500
C55 C56 1.380(12)
C56 H56 0.9500
C56 C57 1.371(12)
C57 H57 0.9500
C57 C58 1.407(11)
C58 C62 1.514(11)
C59 H59 1.0000
C59 C60 1.520(13)
C59 C61 1.533(13)
C60 H60A 0.9800
C60 H60B 0.9800
C60 H60C 0.9800
C61 H61A 0.9800
C61 H61B 0.9800
C61 H61C 0.9800
C62 H62 1.0000
C62 C63 1.521(12)
C62 C64 1.520(12)
C63 H63A 0.9800
C63 H63B 0.9800
C63 H63C 0.9800
C64 H64A 0.9800
C64 H64B 0.9800
C64 H64C 0.9800
C65 C66 1.544(15)
C65 C70 1.51(3)
C65 C74 1.43(4)
C65A C66A 1.540(13)
C65A C70A 1.515(14)
C65A C74A 1.510(14)
C66 H66A 0.9900
C66 H66B 0.9900
C66 C67 1.527(14)
C66A H66C 0.9900
C66A H66D 0.9900
C66A C67A 1.56(2)
C67 H67 1.0000
C67 C68 1.525(14)
C67 C72 1.522(15)
C67A H67A 1.0000
C67A C68A 1.49(3)
C67A C72A 1.52(3)
C68 H68A 0.9900
C68 H68B 0.9900
C68 C69 1.520(14)
C68A H68C 0.9900
C68A H68D 0.9900
C68A C69A 1.49(3)
C69 H69 1.0000
C69 C70 1.534(14)
C69 C73 1.525(14)
C69A H69A 1.0000
C69A C70A 1.54(2)
C69A C73A 1.49(3)
C70 H70A 0.9900
C70 H70B 0.9900
C70A H70C 0.9900
C70A H70D 0.9900
C71 H71 1.0000
C71 C72 1.526(15)
C71 C73 1.532(15)
C71 C74 1.531(15)
C71A H71A 1.0000
C71A C72A 1.41(3)
C71A C73A 1.55(3)
C71A C74A 1.55(4)
C72 H72A 0.9900
C72 H72B 0.9900
C72A H72C 0.9900
C72A H72D 0.9900
C73 H73A 0.9900
C73 H73B 0.9900
C73A H73C 0.9900
C73A H73D 0.9900
C74 H74A 0.9900
C74 H74B 0.9900
C74A H74C 0.9900
C74A H74D 0.9900
Sb1 F1 1.877(5)
Sb1 F2 1.864(5)
Sb1 F3 1.889(6)
Sb1 F4 1.854(5)
Sb1 F5 1.876(5)
Sb1 F6 1.854(5)
Sb2 F7 1.871(5)
Sb2 F8 1.879(5)
Sb2 F9 1.875(4)
Sb2 F10 1.873(5)
Sb2 F11 1.866(5)
Sb2 F12 1.879(5)
Cl1 C75 1.692(7)
Cl2 C75 1.721(7)
C75 H75A 0.9900
C75 H75B 0.9900
Cl3 C76 1.725(9)
Cl4 C76 1.714(9)
C76 H76A 0.9900
C76 H76B 0.9900
Cl3A C76A 1.693(9)
Cl4A C76A 1.714(9)
C76A H76C 0.9900
C76A H76D 0.9900
Cl5 C77 1.685(8)
Cl6 C77 1.682(8)
C77 H77A 0.9900
C77 H77B 0.9900
